data_2205395
loop_
_publ_author_name
'Mart\'inez-Palau, Meritxell'
'Puiggal\'i, Jordi'
'Solans, Xavier'
'Urp\'i, Lourdes'

_publ_section_title
;
 Butane-1,4-diyl bis(bromoacetate)
;
_journal_issue 4
_journal_name_full 'Acta Crystallographica Section E'
_journal_page_first o1028
_journal_page_last o1031
_journal_paper_doi 10.1107/S1600536805007609
_journal_volume 61
_journal_year 2005
_chemical_formula_iupac 'C8 H12 Br2 O4'
_chemical_formula_moiety 'C8 H12 Br2 O4'
_chemical_formula_sum 'C8 H12 Br2 O4'
_chemical_formula_weight 331.98
_chemical_melting_point 68
_chemical_name_common
;
1,4-bis(bromoacetoxy)butane
;
_chemical_name_systematic
;
butane-1,4-diyl bis(bromoacetate)
;
_space_group_IT_number 14
_symmetry_cell_setting monoclinic
_symmetry_space_group_name_Hall '-P 2ybc'
_symmetry_space_group_name_H-M 'P 1 21/c 1'
_atom_sites_solution_hydrogens geom
_atom_sites_solution_primary direct
_atom_sites_solution_secondary difmap
_cell_angle_alpha 90.00
_cell_angle_beta 100.58(3)
_cell_angle_gamma 90.00
_cell_formula_units_Z 2
_cell_length_a 8.048(3)
_cell_length_b 10.039(2)
_cell_length_c 7.298(2)
_cell_measurement_reflns_used 25
_cell_measurement_temperature 293(2)
_cell_measurement_theta_max 21
_cell_measurement_theta_min 12
_cell_volume 579.6(3)
_computing_cell_refinement 'CAD-4 Software'
_computing_data_collection 'CAD-4 Software (Kiers, 1994)'
_computing_data_reduction 'local program'
_computing_molecular_graphics 'ORTEPII (Johnson, 1976)'
_computing_publication_material 'SHELXL97 and WinGX-PC (Version 1.64.05; Farrugia, 1999)'
_computing_structure_refinement 'SHELXL97 (Sheldrick, 1997)'
_computing_structure_solution 'SHELXS97 (Sheldrick, 1997)'
_diffrn_ambient_temperature 293(2)
_diffrn_measured_fraction_theta_full 1.000
_diffrn_measured_fraction_theta_max 1.000
_diffrn_measurement_device_type 'Enraf-Nonius CAD-4'
_diffrn_measurement_method \w/2\q
_diffrn_radiation_monochromator graphite
_diffrn_radiation_source 'fine-focus sealed tube'
_diffrn_radiation_type MoK\a
_diffrn_radiation_wavelength 0.71073
_diffrn_reflns_av_R_equivalents 0.0855
_diffrn_reflns_av_sigmaI/netI 0.0921
_diffrn_reflns_limit_h_max 0
_diffrn_reflns_limit_h_min -11
_diffrn_reflns_limit_k_max 0
_diffrn_reflns_limit_k_min -14
_diffrn_reflns_limit_l_max 10
_diffrn_reflns_limit_l_min -10
_diffrn_reflns_number 1784
_diffrn_reflns_theta_full 29.95
_diffrn_reflns_theta_max 29.95
_diffrn_reflns_theta_min 2.57
_diffrn_standards_decay_% 0
_diffrn_standards_interval_time 120
_diffrn_standards_number 1
_exptl_absorpt_coefficient_mu 6.980
_exptl_absorpt_correction_T_max 0.4625
_exptl_absorpt_correction_T_min 0.302
_exptl_absorpt_correction_type gaussian
_exptl_absorpt_process_details '(PLATON; Spek, 2003)'
_exptl_crystal_colour colourless
_exptl_crystal_density_diffrn 1.902
_exptl_crystal_density_meas ?
_exptl_crystal_density_method .
_exptl_crystal_description prism
_exptl_crystal_F_000 324
_exptl_crystal_size_max 0.52
_exptl_crystal_size_mid 0.17
_exptl_crystal_size_min 0.13
_refine_diff_density_max 0.571
_refine_diff_density_min -0.842
_refine_ls_extinction_method none
_refine_ls_goodness_of_fit_ref 1.011
_refine_ls_hydrogen_treatment refU
_refine_ls_matrix_type full
_refine_ls_number_parameters 67
_refine_ls_number_reflns 1684
_refine_ls_number_restraints 0
_refine_ls_restrained_S_all 1.011
_refine_ls_R_factor_all 0.1739
_refine_ls_R_factor_gt 0.0650
_refine_ls_shift/su_max 0.000
_refine_ls_shift/su_mean 0.000
_refine_ls_structure_factor_coef Fsqd
_refine_ls_weighting_details 'calc w = 1/[\s^2^(Fo^2^)+(0.0813P)^2^+0.3508P] where P = (Fo^2^+2Fc^2^)/3'
_refine_ls_weighting_scheme calc
_refine_ls_wR_factor_gt 0.1416
_refine_ls_wR_factor_ref 0.1798
_reflns_number_gt 764
_reflns_number_total 1684
_reflns_threshold_expression I>2\s(I)
_cod_data_source_file ac6162.cif
_cod_data_source_block I
_cod_depositor_comments
;
The following automatic conversions were performed:
'_exptl_absorpt_correction_type' value 'Gaussian' changed to 'gaussian'
according to '/home/saulius/struct/CIF-dictionaries/cif_core.dic'
dictionary named 'cif_core.dic' version 2.4.1 from 2010-06-29.

Automatic conversion script
Id: cif_fix_enum 1527 2010-12-29 10:47:43Z saulius 

The following automatic conversions were performed:

'_exptl_absorpt_correction_type' value 'Gaussian' changed to
'gaussian' according to
/home/saulius/struct/CIF-dictionaries/cif_core.dic dictionary named
'cif_core.dic' version 2.4.1 from 2010-06-29.

Automatic conversion script
Id: cif_fix_values 1715 2011-07-08 13:25:40Z adriana 
;
_cod_original_sg_symbol_H-M 'P 21/c'
_cod_database_code 2205395
_cod_database_fobs_code 2205395

loop_
_symmetry_equiv_pos_as_xyz
'x, y, z'
'-x, y+1/2, -z+1/2'
'-x, -y, -z'
'x, -y-1/2, z-1/2'

loop_
_atom_site_label
_atom_site_fract_x
_atom_site_fract_y
_atom_site_fract_z
_atom_site_U_iso_or_equiv
_atom_site_adp_type
_atom_site_calc_flag
_atom_site_refinement_flags
_atom_site_occupancy
_atom_site_type_symbol
Br1 0.24280(9) 0.90348(9) 0.54678(11) 0.0742(4) Uani d . 1 Br
O4 0.7021(5) 0.9159(4) 0.8666(6) 0.0445(10) Uani d . 1 O
O3 0.5924(6) 0.7638(5) 0.6542(8) 0.0728(15) Uani d . 1 O
C3 0.5779(8) 0.8588(7) 0.7474(9) 0.0478(15) Uani d . 1 C
C6 0.9865(8) 0.9290(6) 1.0295(10) 0.0511(16) Uani d . 1 C
H6A 1.0946 0.8835 1.0548 0.057(13) Uiso calc R 1 H
H6B 0.9417 0.9305 1.1442 0.057(13) Uiso calc R 1 H
C2 0.4162(8) 0.9308(7) 0.7605(10) 0.0591(19) Uani d . 1 C
H2A 0.4393 1.0254 0.7749 0.10(2) Uiso calc R 1 H
H2B 0.3759 0.9004 0.8706 0.10(2) Uiso calc R 1 H
C5 0.8676(8) 0.8524(7) 0.8846(10) 0.0542(16) Uani d . 1 C
H5A 0.9064 0.8545 0.7664 0.072(15) Uiso calc R 1 H
H5B 0.8613 0.7602 0.9227 0.072(15) Uiso calc R 1 H

loop_
_atom_site_aniso_label
_atom_site_aniso_U_11
_atom_site_aniso_U_22
_atom_site_aniso_U_33
_atom_site_aniso_U_12
_atom_site_aniso_U_13
_atom_site_aniso_U_23
Br1 0.0614(5) 0.0853(7) 0.0660(5) -0.0109(4) -0.0140(3) -0.0012(4)
O4 0.038(2) 0.047(2) 0.048(2) 0.0002(18) 0.0074(18) -0.0080(18)
O3 0.069(3) 0.066(3) 0.080(3) 0.000(3) 0.004(3) -0.038(3)
C3 0.052(4) 0.045(4) 0.045(3) -0.007(3) 0.006(3) -0.004(3)
C6 0.037(3) 0.051(4) 0.062(4) 0.006(3) 0.000(3) 0.006(3)
C2 0.046(4) 0.074(5) 0.054(4) 0.001(3) -0.001(3) -0.018(3)
C5 0.048(4) 0.050(4) 0.062(4) 0.006(3) 0.002(3) -0.006(3)

loop_
_atom_type_symbol
_atom_type_description
_atom_type_scat_dispersion_real
_atom_type_scat_dispersion_imag
_atom_type_scat_source
C C 0.0033 0.0016 'International Tables Vol C Tables 4.2.6.8 and 6.1.1.4'
H H 0.0000 0.0000 'International Tables Vol C Tables 4.2.6.8 and 6.1.1.4'
Br Br -0.2901 2.4595 'International Tables Vol C Tables 4.2.6.8 and 6.1.1.4'
O O 0.0106 0.0060 'International Tables Vol C Tables 4.2.6.8 and 6.1.1.4'

loop_
_geom_angle_atom_site_label_1
_geom_angle_atom_site_label_2
_geom_angle_atom_site_label_3
_geom_angle_site_symmetry_1
_geom_angle_site_symmetry_3
_geom_angle
C3 O4 C5 . . 115.7(5)
O3 C3 O4 . . 125.4(6)
O3 C3 C2 . . 126.7(6)
O4 C3 C2 . . 107.8(5)
C5 C6 C6 . 3_777 112.8(7)
C5 C6 H6A . . 109.0
C6 C6 H6A 3_777 . 109.0
C5 C6 H6B . . 109.0
C6 C6 H6B 3_777 . 109.0
H6A C6 H6B . . 107.8
C3 C2 Br1 . . 112.9(4)
C3 C2 H2A . . 109.0
Br1 C2 H2A . . 109.0
C3 C2 H2B . . 109.0
Br1 C2 H2B . . 109.0
H2A C2 H2B . . 107.8
O4 C5 C6 . . 107.0(5)
O4 C5 H5A . . 110.3
C6 C5 H5A . . 110.3
O4 C5 H5B . . 110.3
C6 C5 H5B . . 110.3
H5A C5 H5B . . 108.6

loop_
_geom_bond_atom_site_label_1
_geom_bond_atom_site_label_2
_geom_bond_site_symmetry_2
_geom_bond_distance
Br1 C2 . 1.912(6)
O4 C3 . 1.329(7)
O4 C5 . 1.461(7)
O3 C3 . 1.190(7)
C3 C2 . 1.507(9)
C6 C5 . 1.501(9)
C6 C6 3_777 1.517(12)
C6 H6A . 0.9700
C6 H6B . 0.9700
C2 H2A . 0.9700
C2 H2B . 0.9700
C5 H5A . 0.9700
C5 H5B . 0.9700

loop_
_geom_hbond_atom_site_label_D
_geom_hbond_atom_site_label_H
_geom_hbond_atom_site_label_A
_geom_hbond_site_symmetry_A
_geom_hbond_distance_DH
_geom_hbond_distance_HA
_geom_hbond_distance_DA
_geom_hbond_angle_DHA
_geom_hbond_publ_flag
C2 H2A O3 2_656 0.97 2.47 3.403(9) 161 yes

loop_
_geom_torsion_atom_site_label_1
_geom_torsion_atom_site_label_2
_geom_torsion_atom_site_label_3
_geom_torsion_atom_site_label_4
_geom_torsion_site_symmetry_1
_geom_torsion
_geom_torsion_publ_flag
C5 O4 C3 O3 . -1.5(9) yes
C5 O4 C3 C2 . 175.2(5) yes
O3 C3 C2 Br1 . -23.0(9) yes
O4 C3 C2 Br1 . 160.3(4) yes
C3 O4 C5 C6 . -178.0(5) yes
C6 C6 C5 O4 3_666 -65.0(9) yes
